data_8107635
loop_
_publ_author_name
'Yin, Wei-Dong'
'Li, Gui-Lian'

_publ_section_title
;
 Crystal structure of
 poly[aqua(1,2-bis(4-pyridyl)ethane-\k2N:N&#x2019;)(4-nitro-
 1,2-benzenedicarboxylate-\k3O,O&#x2019;:O&#x2019;&#x2019;)cobalt(II)],
 C20H17CoN3O7
;
_journal_issue 1
_journal_name_full 'Zeitschrift f\"ur Kristallographie - New Crystal Structures'
_journal_page_first 11
_journal_page_last 12
_journal_paper_doi 10.1515/ncrs-2014-0218
_journal_volume 230
_journal_year 2015
_chemical_formula_sum 'C20 H17 Co N3 O7'
_chemical_formula_weight 470.30
_space_group_IT_number 15
_space_group_name_Hall '-C 2yc'
_space_group_name_H-M_alt 'C 1 2/c 1'
_symmetry_cell_setting monoclinic
_symmetry_Int_Tables_number 15
_symmetry_space_group_name_Hall '-C 2yc'
_symmetry_space_group_name_H-M 'C 1 2/c 1'
_cell_angle_alpha 90.
_cell_angle_beta 111.521(2)
_cell_angle_gamma 90.
_cell_formula_units_Z 8
_cell_length_a 27.441(6)
_cell_length_b 7.569(2)
_cell_length_c 19.961(5)
_cell_volume 3856.9(16)
_diffrn_ambient_temperature 296
_diffrn_radiation_probe x-ray
_diffrn_radiation_type MoK\a
_diffrn_radiation_wavelength 0.71073
_exptl_absorpt_coefficient_mu 0.941
_exptl_crystal_density_diffrn 1.620
_exptl_crystal_density_method 'Not Measured'
_exptl_crystal_F_000 1928
_refine_ls_number_parameters 280
_refine_ls_number_reflns 2430
_refine_ls_R_factor_gt 0.0477
_refine_ls_wR_factor_gt 0.1115
_cod_data_source_file Z-2015-11.cif
_cod_data_source_block 1
_cod_original_sg_symbol_H-M 'C 2/c'
_cod_database_code 8107635

loop_
_space_group_symop_id
_space_group_symop_operation_xyz
1 x,y,z
2 -x,y,1/2-z
3 -x,-y,-z
4 x,-y,1/2+z
5 1/2+x,1/2+y,z
6 1/2-x,1/2+y,1/2-z
7 1/2-x,1/2-y,-z
8 1/2+x,1/2-y,1/2+z

loop_
_atom_site_aniso_label
_atom_site_aniso_U_11
_atom_site_aniso_U_22
_atom_site_aniso_U_33
_atom_site_aniso_U_23
_atom_site_aniso_U_13
_atom_site_aniso_U_12
Co1 0.0208(3) 0.0309(3) 0.0259(3) 0.0005(2) 0.0035(2) 0.0005(2)
O1 0.0320(10) 0.0310(10) 0.0270(10) 0.0020(10) 0.0020(10) -0.0020(10)
O2 0.0250(10) 0.039(2) 0.0290(10) 0.0060(10) 0.0050(10) 0.0030(10)
O3 0.039(2) 0.036(2) 0.0270(10) 0.0030(10) 0.0140(10) 0.0040(10)
O4 0.039(2) 0.030(2) 0.0290(10) 0.0020(10) 0.0100(10) 0.0020(10)
O5 0.054(2) 0.0330(10) 0.0310(10) -0.0050(10) 0.0010(10) -0.0050(10)
O6 0.041(2) 0.118(3) 0.067(2) 0.003(2) -0.001(2) 0.034(2)
O7 0.077(3) 0.129(3) 0.043(2) 0.018(2) 0.008(2) 0.041(2)
N1 0.048(2) 0.064(2) 0.038(2) 0.005(2) 0.002(2) 0.017(2)
N2 0.026(2) 0.032(2) 0.029(2) -0.0010(10) 0.0060(10) -0.0010(10)
N3 0.025(2) 0.042(2) 0.028(2) 0.001(2) 0.0050(10) -0.001(2)
C1 0.034(2) 0.047(2) 0.041(2) -0.001(2) 0.007(2) 0.000(2)
C2 0.035(2) 0.063(3) 0.045(3) -0.011(2) 0.008(2) -0.016(2)
C3 0.027(2) 0.081(3) 0.034(2) -0.006(2) 0.003(2) 0.002(2)
C4 0.036(2) 0.061(3) 0.037(2) 0.006(2) 0.001(2) 0.009(2)
C5 0.033(2) 0.044(3) 0.036(2) -0.003(2) 0.002(2) 0.000(2)
C6 0.028(2) 0.121(4) 0.045(3) -0.015(3) 0.001(2) -0.003(3)
C7 0.027(2) 0.085(3) 0.041(3) 0.000(2) 0.004(2) -0.006(2)
C8 0.021(2) 0.052(3) 0.035(2) -0.002(2) 0.005(2) -0.006(2)
C9 0.028(2) 0.070(3) 0.030(2) -0.001(2) 0.005(2) -0.005(2)
C10 0.022(2) 0.052(2) 0.032(2) -0.002(2) 0.007(2) 0.002(2)
C11 0.032(2) 0.052(3) 0.031(2) 0.001(2) 0.006(2) -0.003(2)
C12 0.029(2) 0.066(3) 0.034(2) 0.001(2) 0.010(2) -0.004(2)
C13 0.027(2) 0.028(2) 0.029(2) -0.001(2) 0.008(2) -0.002(2)
C14 0.030(2) 0.026(2) 0.032(2) -0.001(2) 0.010(2) 0.000(2)
C15 0.041(2) 0.038(2) 0.029(2) 0.001(2) 0.013(2) 0.002(2)
C16 0.032(2) 0.035(2) 0.035(2) 0.006(2) 0.001(2) 0.007(2)
C17 0.031(2) 0.044(2) 0.043(2) 0.001(2) 0.012(2) 0.010(2)
C18 0.039(2) 0.042(2) 0.032(2) -0.001(2) 0.014(2) 0.008(2)
C19 0.026(2) 0.027(2) 0.030(2) 0.000(2) 0.005(2) -0.003(2)
C20 0.030(2) 0.036(2) 0.027(2) 0.002(2) 0.010(2) 0.008(2)

loop_
_atom_site_label
_atom_site_type_symbol
_atom_site_thermal_displace_type
_atom_site_fract_x
_atom_site_fract_y
_atom_site_fract_z
_atom_site_occupancy
_atom_site_U_iso_or_equiv
_atom_site_calc_flag
_atom_site_refinement_flags
_atom_site_disorder_assembly
_atom_site_disorder_group
Co1 Co Uani 0.23492(2) 0.21174(6) 0.11061(2) 1.000 0.0273(2) . . . .
O1 O Uani 0.21342(9) 0.0502(3) 0.17940(10) 1.000 0.0325(6) . . . .
O2 O Uani 0.26002(9) 0.4009(3) 0.05340(10) 1.000 0.0324(8) . . . .
O3 O Uani 0.24159(9) 0.4946(3) -0.05930(10) 1.000 0.0335(10) . . . .
O4 O Uani 0.21966(9) 0.4281(3) 0.16310(10) 1.000 0.0334(10) . . . .
O5 O Uani 0.24700(10) 0.7061(3) 0.18430(10) 1.000 0.0435(8) . . . .
O6 O Uani 0.02360(10) 0.8372(5) -0.1261(2) 1.000 0.0812(14) . . . .
O7 O Uani 0.07550(10) 0.7821(5) -0.1822(2) 1.000 0.0870(16) . . . .
N1 N Uani 0.0660(2) 0.7918(5) -0.1273(2) 1.000 0.0539(12) . . . .
N2 N Uani 0.65350(10) 0.2863(4) 0.5398(2) 1.000 0.0302(12) . . . .
N3 N Uani 0.31540(10) 0.2095(4) 0.1891(2) 1.000 0.0330(12) . . . .
C1 C Uani 0.3445(2) 0.3563(6) 0.2080(2) 1.000 0.0426(12) . . . .
C2 C Uani 0.3963(2) 0.3564(6) 0.2535(2) 1.000 0.0496(16) . . . .
C3 C Uani 0.4209(2) 0.1997(7) 0.2815(2) 1.000 0.0497(14) . . . .
C4 C Uani 0.3907(2) 0.0489(6) 0.2642(2) 1.000 0.0482(14) . . . .
C5 C Uani 0.3387(2) 0.0580(5) 0.2190(2) 1.000 0.0407(14) . . . .
C6 C Uani 0.4783(2) 0.1941(7) 0.3277(2) 1.000 0.0682(18) . . . .
C7 C Uani 0.4903(2) 0.2350(6) 0.4044(2) 1.000 0.0534(16) . . . .
C8 C Uani 0.54750(10) 0.2470(5) 0.4515(2) 1.000 0.0375(14) . . . .
C9 C Uani 0.5861(2) 0.2707(5) 0.4232(2) 1.000 0.0443(14) . . . .
C10 C Uani 0.63760(10) 0.2903(5) 0.4682(2) 1.000 0.0362(12) . . . .
C11 C Uani 0.61630(10) 0.2643(5) 0.5674(2) 1.000 0.0399(14) . . . .
C12 C Uani 0.5639(2) 0.2461(5) 0.5260(2) 1.000 0.0434(14) . . . .
C13 C Uani 0.23440(10) 0.4928(4) -0.0008(2) 1.000 0.0286(12) . . . .
C14 C Uani 0.19020(10) 0.6047(4) 0.0043(2) 1.000 0.0297(12) . . . .
C15 C Uani 0.1523(2) 0.6619(5) -0.0598(2) 1.000 0.0360(12) . . . .
C16 C Uani 0.1079(2) 0.7489(5) -0.0586(2) 1.000 0.0372(12) . . . .
C17 C Uani 0.1015(2) 0.7888(5) 0.0041(2) 1.000 0.0398(12) . . . .
C18 C Uani 0.1400(2) 0.7386(5) 0.0678(2) 1.000 0.0374(12) . . . .
C19 C Uani 0.18380(10) 0.6422(4) 0.0693(2) 1.000 0.0292(12) . . . .
C20 C Uani 0.22090(10) 0.5863(5) 0.1438(2) 1.000 0.0311(12) . . . .
H1A H Uiso 0.32890 0.46370 0.18940 1.000 0.0510 . . . .
H1W H Uiso 0.22070 -0.05940 0.18310 1.000 0.0490 . . . .
H2 H Uiso 0.41470 0.46230 0.26530 1.000 0.0600 . . . .
H3W H Uiso 0.22600 0.09040 0.22210 1.000 0.0490 . . . .
H4 H Uiso 0.40530 -0.05950 0.28310 1.000 0.0580 . . . .
H5 H Uiso 0.31900 -0.04540 0.20880 1.000 0.0490 . . . .
H6A H Uiso 0.49170 0.07720 0.32420 1.000 0.0820 . . . .
H6B H Uiso 0.49670 0.27770 0.30870 1.000 0.0820 . . . .
H7A H Uiso 0.47430 0.14480 0.42410 1.000 0.0640 . . . .
H7B H Uiso 0.47380 0.34660 0.40720 1.000 0.0640 . . . .
H9 H Uiso 0.57720 0.27340 0.37350 1.000 0.0530 . . . .
H10 H Uiso 0.66270 0.30710 0.44760 1.000 0.0430 . . . .
H11 H Uiso 0.62630 0.26110 0.61720 1.000 0.0480 . . . .
H12 H Uiso 0.53950 0.23320 0.54790 1.000 0.0530 . . . .
H15 H Uiso 0.15660 0.64220 -0.10330 1.000 0.0430 . . . .
H17 H Uiso 0.07180 0.84860 0.00380 1.000 0.0480 . . . .
H18 H Uiso 0.13680 0.76960 0.11110 1.000 0.0450 . . . .

loop_
_atom_type_symbol
_atom_type_description
_atom_type_scat_dispersion_real
_atom_type_scat_dispersion_imag
_atom_type_scat_source
C C 0.0033 0.0016 ' International Tables Vol C Tables 4.2.6.8 and 6.1.1.4'
H H 0.0000 0.0000 ' International Tables Vol C Tables 4.2.6.8 and 6.1.1.4'
Co Co 0.3494 0.9721 ' International Tables Vol C Tables 4.2.6.8 and 6.1.1.4'
N N 0.0061 0.0033 ' International Tables Vol C Tables 4.2.6.8 and 6.1.1.4'
O O 0.0106 0.0060 ' International Tables Vol C Tables 4.2.6.8 and 6.1.1.4'

loop_
_geom_angle_atom_site_label_1
_geom_angle_atom_site_label_2
_geom_angle_atom_site_label_3
_geom_angle
_geom_angle_site_symmetry_1
_geom_angle_site_symmetry_2
_geom_angle_site_symmetry_3
_geom_angle_publ_flag
O1 Co1 O2 171.78(8) . . . yes
O1 Co1 O4 88.39(9) . . . yes
O1 Co1 N3 88.80(11) . . . yes
O1 Co1 O3 95.58(9) . . 7_555 yes
O1 Co1 N2 87.72(11) . . 8_454 yes
O2 Co1 O4 84.45(9) . . . yes
O2 Co1 N3 87.04(11) . . . yes
O2 Co1 O3 91.22(9) . . 7_555 yes
O2 Co1 N2 96.10(11) . . 8_454 yes
O4 Co1 N3 88.98(11) . . . yes
O3 Co1 O4 173.68(10) 7_555 . . yes
O4 Co1 N2 88.45(11) . . 8_454 yes
O3 Co1 N3 86.19(11) 7_555 . . yes
N2 Co1 N3 175.73(13) 8_454 . . yes
O3 Co1 N2 96.61(11) 7_555 . 8_454 yes
Co1 O2 C13 130.7(2) . . . yes
Co1 O3 C13 129.0(2) 7_555 . . yes
Co1 O4 C20 124.3(2) . . . yes
O6 N1 O7 123.7(4) . . . yes
O6 N1 C16 118.0(4) . . . yes
O7 N1 C16 118.3(5) . . . yes
Co1 O1 H3W 110.00 . . . no
H1W O1 H3W 105.00 . . . no
Co1 O1 H1W 121.00 . . . no
C10 N2 C11 116.5(3) . . . yes
Co1 N2 C10 123.7(2) 8_555 . . yes
Co1 N2 C11 119.6(3) 8_555 . . yes
C1 N3 C5 116.5(4) . . . yes
Co1 N3 C1 122.4(3) . . . yes
Co1 N3 C5 121.1(3) . . . yes
N3 C1 C2 123.4(4) . . . yes
C1 C2 C3 120.0(4) . . . no
C2 C3 C4 116.8(5) . . . no
C4 C3 C6 121.9(5) . . . no
C2 C3 C6 121.3(5) . . . no
C3 C4 C5 120.3(4) . . . no
N3 C5 C4 122.9(4) . . . yes
C3 C6 C7 114.5(4) . . . no
C6 C7 C8 116.4(4) . . . no
C7 C8 C9 122.1(4) . . . no
C7 C8 C12 121.5(4) . . . no
C9 C8 C12 116.3(4) . . . no
C8 C9 C10 120.3(3) . . . no
N2 C10 C9 123.5(3) . . . yes
N2 C11 C12 123.5(4) . . . yes
C8 C12 C11 120.0(4) . . . no
O2 C13 O3 125.2(3) . . . yes
O2 C13 C14 117.4(3) . . . yes
O3 C13 C14 117.4(3) . . . yes
C15 C14 C19 119.0(3) . . . no
C13 C14 C15 117.4(3) . . . no
C13 C14 C19 123.5(3) . . . no
C14 C15 C16 119.7(4) . . . no
N1 C16 C15 118.6(4) . . . yes
N1 C16 C17 119.3(5) . . . yes
C15 C16 C17 122.0(4) . . . no
C16 C17 C18 118.3(5) . . . no
C17 C18 C19 121.8(4) . . . no
C18 C19 C20 115.3(3) . . . no
C14 C19 C18 119.0(3) . . . no
C14 C19 C20 125.6(3) . . . no
O4 C20 O5 124.3(3) . . . yes
O4 C20 C19 118.6(3) . . . yes
O5 C20 C19 116.7(3) . . . yes
N3 C1 H1A 118.00 . . . no
C2 C1 H1A 118.00 . . . no
C1 C2 H2 120.00 . . . no
C3 C2 H2 120.00 . . . no
C3 C4 H4 120.00 . . . no
C5 C4 H4 120.00 . . . no
N3 C5 H5 119.00 . . . no
C4 C5 H5 119.00 . . . no
C3 C6 H6A 109.00 . . . no
C3 C6 H6B 109.00 . . . no
C7 C6 H6A 109.00 . . . no
C7 C6 H6B 109.00 . . . no
H6A C6 H6B 108.00 . . . no
C6 C7 H7A 108.00 . . . no
C6 C7 H7B 108.00 . . . no
C8 C7 H7A 108.00 . . . no
C8 C7 H7B 108.00 . . . no
H7A C7 H7B 107.00 . . . no
C8 C9 H9 120.00 . . . no
C10 C9 H9 120.00 . . . no
N2 C10 H10 118.00 . . . no
C9 C10 H10 118.00 . . . no
N2 C11 H11 118.00 . . . no
C12 C11 H11 118.00 . . . no
C8 C12 H12 120.00 . . . no
C11 C12 H12 120.00 . . . no
C14 C15 H15 120.00 . . . no
C16 C15 H15 120.00 . . . no
C16 C17 H17 121.00 . . . no
C18 C17 H17 121.00 . . . no
C17 C18 H18 119.00 . . . no
C19 C18 H18 119.00 . . . no

loop_
_geom_bond_atom_site_label_1
_geom_bond_atom_site_label_2
_geom_bond_distance
_geom_bond_site_symmetry_1
_geom_bond_site_symmetry_2
_geom_bond_publ_flag
Co1 O1 2.079(2) . . yes
Co1 O2 2.099(2) . . yes
Co1 O4 2.068(2) . . yes
Co1 N3 2.189(3) . . yes
Co1 O3 2.095(2) . 7_555 yes
Co1 N2 2.162(3) . 8_454 yes
O2 C13 1.261(4) . . yes
O3 C13 1.254(4) . . yes
O4 C20 1.262(4) . . yes
O5 C20 1.251(4) . . yes
O6 N1 1.222(6) . . yes
O7 N1 1.218(6) . . yes
N1 C16 1.467(6) . . yes
O1 H1W 0.8500 . . no
O1 H3W 0.8500 . . no
N2 C10 1.333(5) . . yes
N2 C11 1.336(5) . . yes
N3 C5 1.342(5) . . yes
N3 C1 1.339(6) . . yes
C1 C2 1.378(7) . . no
C2 C3 1.378(7) . . no
C3 C6 1.506(7) . . no
C3 C4 1.378(7) . . no
C4 C5 1.382(7) . . no
C6 C7 1.476(5) . . no
C7 C8 1.508(6) . . no
C8 C12 1.387(5) . . no
C8 C9 1.383(6) . . no
C9 C10 1.377(6) . . no
C11 C12 1.378(6) . . no
C13 C14 1.513(4) . . no
C14 C19 1.401(5) . . no
C14 C15 1.389(5) . . no
C15 C16 1.393(8) . . no
C16 C17 1.360(6) . . no
C17 C18 1.375(6) . . no
C18 C19 1.397(6) . . no
C19 C20 1.522(5) . . no
C1 H1A 0.9300 . . no
C2 H2 0.9300 . . no
C4 H4 0.9300 . . no
C5 H5 0.9300 . . no
C6 H6A 0.9700 . . no
C6 H6B 0.9700 . . no
C7 H7A 0.9700 . . no
C7 H7B 0.9700 . . no
C9 H9 0.9300 . . no
C10 H10 0.9300 . . no
C11 H11 0.9300 . . no
C12 H12 0.9300 . . no
C15 H15 0.9300 . . no
C17 H17 0.9300 . . no
C18 H18 0.9300 . . no

loop_
_geom_hbond_atom_site_label_D
_geom_hbond_atom_site_label_H
_geom_hbond_atom_site_label_A
_geom_hbond_distance_DH
_geom_hbond_distance_HA
_geom_hbond_distance_DA
_geom_hbond_angle_DHA
_geom_hbond_site_symmetry_A
_geom_hbond_publ_flag
O1 H1W O5 0.8500 1.9100 2.752(3) 169.00 1_545 yes
O1 H3W O4 0.8500 2.5400 3.142(3) 128.00 6_545 yes
O1 H3W O5 0.8500 1.9500 2.794(3) 174.00 6_545 yes
C10 H10 O2 0.9300 2.2400 3.109(4) 154.00 2_655 yes
C15 H15 O3 0.9300 2.4400 2.755(6) 100.00 . yes

loop_
_geom_torsion_atom_site_label_1
_geom_torsion_atom_site_label_2
_geom_torsion_atom_site_label_3
_geom_torsion_atom_site_label_4
_geom_torsion
_geom_torsion_site_symmetry_1
_geom_torsion_site_symmetry_2
_geom_torsion_site_symmetry_3
_geom_torsion_site_symmetry_4
_geom_torsion_publ_flag
O4 Co1 O2 C13 -83.0(3) . . . . no
N3 Co1 O2 C13 -172.3(3) . . . . no
O3 Co1 O2 C13 101.6(3) 7_555 . . . no
N2 Co1 O2 C13 4.8(3) 8_454 . . . no
O1 Co1 O4 C20 -174.0(3) . . . . no
O2 Co1 O4 C20 10.0(3) . . . . no
N3 Co1 O4 C20 97.2(3) . . . . no
N2 Co1 O4 C20 -86.3(3) 8_454 . . . no
O1 Co1 N3 C1 -135.1(3) . . . . no
O1 Co1 N3 C5 47.3(3) . . . . no
O2 Co1 N3 C1 37.9(3) . . . . no
O2 Co1 N3 C5 -139.8(3) . . . . no
O4 Co1 N3 C1 -46.7(3) . . . . no
O4 Co1 N3 C5 135.7(3) . . . . no
O3 Co1 N3 C1 129.3(3) 7_555 . . . no
O3 Co1 N3 C5 -48.4(3) 7_555 . . . no
O1 Co1 O3 C13 163.1(3) . . 7_555 7_555 no
O2 Co1 O3 C13 -21.6(3) . . 7_555 7_555 no
N3 Co1 O3 C13 -108.5(3) . . 7_555 7_555 no
O1 Co1 N2 C10 -142.1(3) . . 8_454 8_454 no
O1 Co1 N2 C11 44.1(3) . . 8_454 8_454 no
O2 Co1 N2 C10 45.2(3) . . 8_454 8_454 no
O2 Co1 N2 C11 -128.6(3) . . 8_454 8_454 no
O4 Co1 N2 C10 129.5(3) . . 8_454 8_454 no
O4 Co1 N2 C11 -44.4(3) . . 8_454 8_454 no
Co1 O2 C13 O3 -122.6(3) . . . . no
Co1 O2 C13 C14 55.1(4) . . . . no
Co1 O3 C13 O2 33.6(5) 7_555 . . . no
Co1 O3 C13 C14 -144.1(2) 7_555 . . . no
Co1 O4 C20 O5 -126.9(3) . . . . no
Co1 O4 C20 C19 60.5(4) . . . . no
O6 N1 C16 C15 166.5(4) . . . . no
O6 N1 C16 C17 -11.0(6) . . . . no
O7 N1 C16 C15 -14.3(6) . . . . no
O7 N1 C16 C17 168.2(4) . . . . no
C11 N2 C10 C9 -0.9(5) . . . . no
Co1 N2 C10 C9 173.1(3) 8_555 . . . no
C10 N2 C11 C12 0.0(5) . . . . no
Co1 N2 C11 C12 -174.2(3) 8_555 . . . no
Co1 N3 C1 C2 -175.5(3) . . . . no
C5 N3 C1 C2 2.3(6) . . . . no
Co1 N3 C5 C4 174.6(3) . . . . no
C1 N3 C5 C4 -3.2(6) . . . . no
N3 C1 C2 C3 0.7(7) . . . . no
C1 C2 C3 C4 -2.7(7) . . . . no
C1 C2 C3 C6 176.2(4) . . . . no
C2 C3 C4 C5 1.9(7) . . . . no
C6 C3 C4 C5 -177.1(4) . . . . no
C2 C3 C6 C7 83.7(6) . . . . no
C4 C3 C6 C7 -97.4(5) . . . . no
C3 C4 C5 N3 1.2(7) . . . . no
C3 C6 C7 C8 -174.7(4) . . . . no
C6 C7 C8 C9 18.4(6) . . . . no
C6 C7 C8 C12 -165.7(4) . . . . no
C7 C8 C9 C10 176.6(4) . . . . no
C12 C8 C9 C10 0.6(6) . . . . no
C7 C8 C12 C11 -177.4(4) . . . . no
C9 C8 C12 C11 -1.4(6) . . . . no
C8 C9 C10 N2 0.6(6) . . . . no
N2 C11 C12 C8 1.2(6) . . . . no
O2 C13 C14 C15 -160.6(3) . . . . no
O2 C13 C14 C19 14.7(5) . . . . no
O3 C13 C14 C15 17.2(5) . . . . no
O3 C13 C14 C19 -167.4(3) . . . . no
C13 C14 C15 C16 173.1(3) . . . . no
C19 C14 C15 C16 -2.5(6) . . . . no
C13 C14 C19 C18 -176.4(3) . . . . no
C13 C14 C19 C20 3.4(5) . . . . no
C15 C14 C19 C18 -1.1(5) . . . . no
C15 C14 C19 C20 178.7(3) . . . . no
C14 C15 C16 N1 -173.8(4) . . . . no
C14 C15 C16 C17 3.6(6) . . . . no
N1 C16 C17 C18 176.4(4) . . . . no
C15 C16 C17 C18 -1.0(7) . . . . no
C16 C17 C18 C19 -2.8(6) . . . . no
C17 C18 C19 C14 3.8(6) . . . . no
C17 C18 C19 C20 -176.0(4) . . . . no
C14 C19 C20 O4 -76.9(4) . . . . no
C14 C19 C20 O5 109.9(4) . . . . no
C18 C19 C20 O4 103.0(4) . . . . no
C18 C19 C20 O5 -70.2(4) . . . . no
